data_4316009
loop_
_publ_author_name
'Hua-Jun Zhao'
'Long-Hua Li'
'Li-Ming Wu'
'Ling Chen'

_publ_section_title
;
 Syntheses, Crystal and Electronic Structures, and Physical Properties of
 Quaternary Semiconductors: Ln2Mn3Sb4S12 (Ln = Pr, Nd, Sm, Gd)
;
_journal_name_full 'Inorganic Chemistry'
_journal_page_first 5811
_journal_page_last 5817
_journal_paper_doi 10.1021/ic9025206
_journal_volume 49
_journal_year 2010
_chemical_formula_sum 'Mn3 Nd2 S12 Sb4'
_chemical_formula_weight 1325.02
_chemical_name_systematic
; 
 ? 
;
_space_group_IT_number 12
_symmetry_cell_setting monoclinic
_symmetry_space_group_name_Hall '-C 2y'
_symmetry_space_group_name_H-M 'C 1 2/m 1'
_atom_sites_solution_primary direct
_atom_sites_solution_secondary difmap
_audit_creation_method SHELXL-97
_cell_angle_alpha 90.00
_cell_angle_beta 126.626(8)
_cell_angle_gamma 90.00
_cell_formula_units_Z 2
_cell_length_a 19.933(13)
_cell_length_b 3.915(2)
_cell_length_c 14.922(10)
_cell_measurement_reflns_used 1363
_cell_measurement_temperature 293(2)
_cell_measurement_theta_max 27.48
_cell_measurement_theta_min 3.40
_cell_volume 934.5(10)
_computing_cell_refinement 'Bruker XSCANS'
_computing_data_collection 'Bruker XSCANS'
_computing_data_reduction 'Bruker SHELXTL'
_computing_molecular_graphics 'Bruker SHELXTL'
_computing_publication_material 'Bruker SHELXTL'
_computing_structure_refinement 'SHELXL-97 (Sheldrick, 1997)'
_computing_structure_solution 'SHELXS-97 (Sheldrick, 1990)'
_diffrn_ambient_temperature 293(2)
_diffrn_measured_fraction_theta_full 0.994
_diffrn_measured_fraction_theta_max 0.994
_diffrn_measurement_device_type 'Bruker P4'
_diffrn_measurement_method '\w scans'
_diffrn_radiation_monochromator graphite
_diffrn_radiation_source 'fine-focus sealed tube'
_diffrn_radiation_type MoK\a
_diffrn_radiation_wavelength 0.71073
_diffrn_reflns_av_R_equivalents 0.0234
_diffrn_reflns_av_sigmaI/netI 0.0218
_diffrn_reflns_limit_h_max 23
_diffrn_reflns_limit_h_min -23
_diffrn_reflns_limit_k_max 4
_diffrn_reflns_limit_k_min -4
_diffrn_reflns_limit_l_max 17
_diffrn_reflns_limit_l_min -17
_diffrn_reflns_number 2977
_diffrn_reflns_theta_full 24.99
_diffrn_reflns_theta_max 24.99
_diffrn_reflns_theta_min 2.55
_exptl_absorpt_coefficient_mu 14.407
_exptl_absorpt_correction_T_max 1.0000
_exptl_absorpt_correction_T_min 0.6326
_exptl_absorpt_correction_type multi-scan
_exptl_crystal_colour black
_exptl_crystal_density_diffrn 4.709
_exptl_crystal_density_method 'not measured'
_exptl_crystal_description prism
_exptl_crystal_F_000 1182
_exptl_crystal_size_max 0.10
_exptl_crystal_size_mid 0.04
_exptl_crystal_size_min 0.04
_refine_diff_density_max 5.044
_refine_diff_density_min -3.283
_refine_diff_density_rms 0.343
_refine_ls_extinction_method none
_refine_ls_goodness_of_fit_ref 1.059
_refine_ls_matrix_type full
_refine_ls_number_parameters 62
_refine_ls_number_reflns 953
_refine_ls_number_restraints 0
_refine_ls_restrained_S_all 1.059
_refine_ls_R_factor_all 0.0439
_refine_ls_R_factor_gt 0.0420
_refine_ls_shift/su_max 0.000
_refine_ls_shift/su_mean 0.000
_refine_ls_structure_factor_coef Fsqd
_refine_ls_weighting_details 'calc w=1/[\s^2^(Fo^2^)+(0.0222P)^2^+110.2797P] where P=(Fo^2^+2Fc^2^)/3'
_refine_ls_weighting_scheme calc
_refine_ls_wR_factor_gt 0.0942
_refine_ls_wR_factor_ref 0.0955
_reflns_number_gt 906
_reflns_number_total 953
_reflns_threshold_expression >2sigma(I)
_cod_data_source_file ic9025206_si_001_2.cif
_cod_data_source_block Nd2Mn3Sb4S12
_cod_depositor_comments
;
The following automatic conversions were performed:

'_symmetry_cell_setting' value 'Monoclinic' changed to 'monoclinic'
according to the built-in table from CIF Core dictionary named
'cif_core.dic' version 2.4.1 from
2010-06-29.

'_exptl_absorpt_correction_type' value 'Multi-scan'
changed to 'multi-scan' according to the built-in table from CIF Core
dictionary named 'cif_core.dic' version 2.4.1 from 2010-06-29.

Automatic conversion script
Id: cif_fix_values 1646 2011-03-28 12:23:43Z adriana 
;
_cod_original_cell_volume 934.6(10)
_cod_database_code 4316009

loop_
_symmetry_equiv_pos_as_xyz
'x, y, z'
'-x, y, -z'
'x+1/2, y+1/2, z'
'-x+1/2, y+1/2, -z'
'-x, -y, -z'
'x, -y, z'
'-x+1/2, -y+1/2, -z'
'x+1/2, -y+1/2, z'

loop_
_atom_site_label
_atom_site_type_symbol
_atom_site_fract_x
_atom_site_fract_y
_atom_site_fract_z
_atom_site_U_iso_or_equiv
_atom_site_adp_type
_atom_site_occupancy
_atom_site_symmetry_multiplicity
_atom_site_calc_flag
_atom_site_refinement_flags
_atom_site_disorder_assembly
_atom_site_disorder_group
Nd1 Nd 0.24010(5) 0.0000 0.13447(7) 0.0157(3) Uani 1 2 d S . .
Sb1 Sb 0.10605(7) 0.0000 0.55078(9) 0.0256(3) Uani 1 2 d S . .
Sb2 Sb 0.46367(8) 0.0000 0.18763(11) 0.0279(3) Uani 1 2 d S . .
Mn1 Mn 0.19894(14) 0.0000 0.37888(19) 0.0140(5) Uani 1 2 d S . .
Mn2 Mn 0.0000 0.0000 0.0000 0.0238(8) Uani 1 4 d S . .
S1 S 0.0575(2) 0.0000 0.1967(3) 0.0130(8) Uani 1 2 d S . .
S2 S 0.6028(2) 0.0000 0.0234(3) 0.0110(7) Uani 1 2 d S . .
S3 S 0.8306(2) 0.0000 0.1057(3) 0.0111(7) Uani 1 2 d S . .
S4 S 0.4111(2) 0.0000 0.3480(3) 0.0127(8) Uani 1 2 d S . .
S5 S 0.2554(2) 0.0000 0.7073(3) 0.0114(7) Uani 1 2 d S . .
S6 S 0.3475(2) 0.0000 0.5505(3) 0.0158(8) Uiso 1 2 d S . .

loop_
_atom_site_aniso_label
_atom_site_aniso_U_11
_atom_site_aniso_U_22
_atom_site_aniso_U_33
_atom_site_aniso_U_23
_atom_site_aniso_U_13
_atom_site_aniso_U_12
Nd1 0.0155(4) 0.0101(4) 0.0187(5) 0.000 0.0087(4) 0.000
Sb1 0.0095(5) 0.0438(8) 0.0169(6) 0.000 0.0044(5) 0.000
Sb2 0.0251(6) 0.0116(6) 0.0422(7) 0.000 0.0175(6) 0.000
Mn1 0.0095(11) 0.0174(13) 0.0117(11) 0.000 0.0044(9) 0.000
Mn2 0.0228(19) 0.033(2) 0.0183(18) 0.000 0.0135(16) 0.000
S1 0.0102(17) 0.0155(19) 0.0110(17) 0.000 0.0052(15) 0.000
S2 0.0095(16) 0.0101(18) 0.0138(17) 0.000 0.0071(15) 0.000
S3 0.0117(17) 0.0103(18) 0.0148(17) 0.000 0.0098(15) 0.000
S4 0.0114(17) 0.0151(19) 0.0128(17) 0.000 0.0078(15) 0.000
S5 0.0083(16) 0.0132(19) 0.0119(17) 0.000 0.0056(15) 0.000

loop_
_atom_type_symbol
_atom_type_description
_atom_type_scat_dispersion_real
_atom_type_scat_dispersion_imag
_atom_type_scat_source
S S 0.1246 0.1234 'International Tables Vol C Tables 4.2.6.8 and 6.1.1.4'
Mn Mn 0.3368 0.7283 'International Tables Vol C Tables 4.2.6.8 and 6.1.1.4'
Sb Sb -0.5866 1.5461 'International Tables Vol C Tables 4.2.6.8 and 6.1.1.4'
Nd Nd -0.1943 3.0179 'International Tables Vol C Tables 4.2.6.8 and 6.1.1.4'

loop_
_geom_angle_atom_site_label_1
_geom_angle_atom_site_label_2
_geom_angle_atom_site_label_3
_geom_angle
_geom_angle_site_symmetry_1
_geom_angle_site_symmetry_3
_geom_angle_publ_flag
S3 Nd1 S3 86.32(11) 3_455 3_445 ?
S3 Nd1 S2 145.90(11) 3_455 3_445 ?
S3 Nd1 S2 85.28(9) 3_445 3_445 ?
S3 Nd1 S2 85.28(9) 3_455 3_455 ?
S3 Nd1 S2 145.90(11) 3_445 3_455 ?
S2 Nd1 S2 83.43(11) 3_445 3_455 ?
S3 Nd1 S3 72.93(10) 3_455 5_655 ?
S3 Nd1 S3 72.93(10) 3_445 5_655 ?
S2 Nd1 S3 73.01(9) 3_445 5_655 ?
S2 Nd1 S3 73.01(9) 3_455 5_655 ?
S3 Nd1 S4 74.83(10) 3_455 . ?
S3 Nd1 S4 74.83(10) 3_445 . ?
S2 Nd1 S4 133.72(7) 3_445 . ?
S2 Nd1 S4 133.72(7) 3_455 . ?
S3 Nd1 S4 135.24(10) 5_655 . ?
S3 Nd1 S5 86.95(8) 3_455 7_556 ?
S3 Nd1 S5 146.23(10) 3_445 7_556 ?
S2 Nd1 S5 117.02(10) 3_445 7_556 ?
S2 Nd1 S5 66.04(9) 3_455 7_556 ?
S3 Nd1 S5 135.56(6) 5_655 7_556 ?
S4 Nd1 S5 71.47(9) . 7_556 ?
S3 Nd1 S5 146.23(10) 3_455 7_546 ?
S3 Nd1 S5 86.95(8) 3_445 7_546 ?
S2 Nd1 S5 66.04(9) 3_445 7_546 ?
S2 Nd1 S5 117.02(10) 3_455 7_546 ?
S3 Nd1 S5 135.56(6) 5_655 7_546 ?
S4 Nd1 S5 71.47(9) . 7_546 ?
S5 Nd1 S5 80.57(10) 7_556 7_546 ?
S3 Nd1 Nd1 133.16(5) 3_455 1_545 ?
S3 Nd1 Nd1 46.84(5) 3_445 1_545 ?
S2 Nd1 Nd1 48.28(5) 3_445 1_545 ?
S2 Nd1 Nd1 131.72(5) 3_455 1_545 ?
S3 Nd1 Nd1 90.0 5_655 1_545 ?
S4 Nd1 Nd1 90.0 . 1_545 ?
S5 Nd1 Nd1 130.28(5) 7_556 1_545 ?
S5 Nd1 Nd1 49.72(5) 7_546 1_545 ?
S3 Nd1 Nd1 46.84(5) 3_455 1_565 ?
S3 Nd1 Nd1 133.16(5) 3_445 1_565 ?
S2 Nd1 Nd1 131.72(5) 3_445 1_565 ?
S2 Nd1 Nd1 48.28(5) 3_455 1_565 ?
S3 Nd1 Nd1 90.0 5_655 1_565 ?
S4 Nd1 Nd1 90.0 . 1_565 ?
S5 Nd1 Nd1 49.72(5) 7_556 1_565 ?
S5 Nd1 Nd1 130.28(5) 7_546 1_565 ?
Nd1 Nd1 Nd1 180.00(3) 1_545 1_565 ?
S5 Sb1 S4 87.32(11) . 7_556 ?
S5 Sb1 S4 87.32(11) . 7_546 ?
S4 Sb1 S4 96.86(13) 7_556 7_546 ?
S5 Sb1 S6 85.05(11) . 7_546 ?
S4 Sb1 S6 169.95(10) 7_556 7_546 ?
S4 Sb1 S6 89.31(9) 7_546 7_546 ?
S5 Sb1 S6 85.05(11) . 7_556 ?
S4 Sb1 S6 89.31(9) 7_556 7_556 ?
S4 Sb1 S6 169.95(10) 7_546 7_556 ?
S6 Sb1 S6 83.53(11) 7_546 7_556 ?
S2 Sb2 S1 84.02(10) 5_655 3 ?
S2 Sb2 S1 84.02(10) 5_655 3_545 ?
S1 Sb2 S1 95.01(13) 3 3_545 ?
S2 Sb2 S3 79.18(9) 5_655 3_445 ?
S1 Sb2 S3 162.55(12) 3 3_445 ?
S1 Sb2 S3 87.91(9) 3_545 3_445 ?
S2 Sb2 S3 79.18(9) 5_655 3_455 ?
S1 Sb2 S3 87.91(9) 3 3_455 ?
S1 Sb2 S3 162.55(12) 3_545 3_455 ?
S3 Sb2 S3 84.38(11) 3_445 3_455 ?
S1 Mn1 S6 173.82(16) . . ?
S1 Mn1 S6 89.86(12) . 7_556 ?
S6 Mn1 S6 94.27(12) . 7_556 ?
S1 Mn1 S6 89.86(12) . 7_546 ?
S6 Mn1 S6 94.27(12) . 7_546 ?
S6 Mn1 S6 95.74(15) 7_556 7_546 ?
S1 Mn1 S5 87.97(12) . 7_546 ?
S6 Mn1 S5 87.65(12) . 7_546 ?
S6 Mn1 S5 176.31(12) 7_556 7_546 ?
S6 Mn1 S5 87.24(9) 7_546 7_546 ?
S1 Mn1 S5 87.97(12) . 7_556 ?
S6 Mn1 S5 87.65(12) . 7_556 ?
S6 Mn1 S5 87.24(9) 7_556 7_556 ?
S6 Mn1 S5 176.31(12) 7_546 7_556 ?
S5 Mn1 S5 89.69(13) 7_546 7_556 ?
S1 Mn2 S1 180.00(17) . 5 ?
S1 Mn2 S2 86.05(10) . 7_545 ?
S1 Mn2 S2 93.95(10) 5 7_545 ?
S1 Mn2 S2 93.95(10) . 3_455 ?
S1 Mn2 S2 86.05(10) 5 3_455 ?
S2 Mn2 S2 180.00(15) 7_545 3_455 ?
S1 Mn2 S2 86.05(10) . 7 ?
S1 Mn2 S2 93.95(10) 5 7 ?
S2 Mn2 S2 92.85(12) 7_545 7 ?
S2 Mn2 S2 87.15(12) 3_455 7 ?
S1 Mn2 S2 93.95(10) . 3_445 ?
S1 Mn2 S2 86.05(10) 5 3_445 ?
S2 Mn2 S2 87.15(12) 7_545 3_445 ?
S2 Mn2 S2 92.85(12) 3_455 3_445 ?
S2 Mn2 S2 180.00(15) 7 3_445 ?
Mn2 S1 Mn1 136.87(17) . . ?
Mn2 S1 Sb2 97.35(10) . 3_445 ?
Mn1 S1 Sb2 111.10(11) . 3_445 ?
Mn2 S1 Sb2 97.35(10) . 3_455 ?
Mn1 S1 Sb2 111.10(11) . 3_455 ?
Sb2 S1 Sb2 95.01(13) 3_445 3_455 ?
Sb2 S2 Mn2 92.55(10) 5_655 3_545 ?
Sb2 S2 Mn2 92.55(10) 5_655 3 ?
Mn2 S2 Mn2 92.85(12) 3_545 3 ?
Sb2 S2 Nd1 108.34(10) 5_655 3 ?
Mn2 S2 Nd1 159.02(14) 3_545 3 ?
Mn2 S2 Nd1 88.25(6) 3 3 ?
Sb2 S2 Nd1 108.34(10) 5_655 3_545 ?
Mn2 S2 Nd1 88.25(6) 3_545 3_545 ?
Mn2 S2 Nd1 159.02(14) 3 3_545 ?
Nd1 S2 Nd1 83.43(11) 3 3_545 ?
Nd1 S3 Nd1 86.32(11) 3_545 3 ?
Nd1 S3 Sb2 153.35(14) 3_545 3 ?
Nd1 S3 Sb2 88.57(6) 3 3 ?
Nd1 S3 Sb2 88.57(6) 3_545 3_545 ?
Nd1 S3 Sb2 153.35(14) 3 3_545 ?
Sb2 S3 Sb2 84.38(11) 3 3_545 ?
Nd1 S3 Nd1 107.07(10) 3_545 5_655 ?
Nd1 S3 Nd1 107.07(10) 3 5_655 ?
Sb2 S3 Nd1 99.44(9) 3 5_655 ?
Sb2 S3 Nd1 99.44(9) 3_545 5_655 ?
Sb1 S4 Sb1 96.86(13) 7_556 7_546 ?
Sb1 S4 Nd1 99.07(10) 7_556 . ?
Sb1 S4 Nd1 99.07(10) 7_546 . ?
Sb1 S5 Mn1 96.09(12) . 7_546 ?
Sb1 S5 Mn1 96.09(12) . 7_556 ?
Mn1 S5 Mn1 89.69(13) 7_546 7_556 ?
Sb1 S5 Nd1 101.33(11) . 7_556 ?
Mn1 S5 Nd1 162.15(14) 7_546 7_556 ?
Mn1 S5 Nd1 92.29(6) 7_556 7_556 ?
Sb1 S5 Nd1 101.33(11) . 7_546 ?
Mn1 S5 Nd1 92.29(6) 7_546 7_546 ?
Mn1 S5 Nd1 162.14(14) 7_556 7_546 ?
Nd1 S5 Nd1 80.57(10) 7_556 7_546 ?
Mn1 S6 Mn1 85.73(12) . 7_556 ?
Mn1 S6 Mn1 85.73(12) . 7_546 ?
Mn1 S6 Mn1 95.74(15) 7_556 7_546 ?
Mn1 S6 Sb1 91.00(12) . 7_546 ?
Mn1 S6 Sb1 172.93(13) 7_556 7_546 ?
Mn1 S6 Sb1 90.25(6) 7_546 7_546 ?
Mn1 S6 Sb1 91.00(12) . 7_556 ?
Mn1 S6 Sb1 90.25(6) 7_556 7_556 ?
Mn1 S6 Sb1 172.93(13) 7_546 7_556 ?
Sb1 S6 Sb1 83.53(11) 7_546 7_556 ?

loop_
_geom_bond_atom_site_label_1
_geom_bond_atom_site_label_2
_geom_bond_distance
_geom_bond_site_symmetry_2
_geom_bond_publ_flag
Nd1 S3 2.862(3) 3_455 ?
Nd1 S3 2.862(3) 3_445 ?
Nd1 S2 2.942(3) 3_445 ?
Nd1 S2 2.942(3) 3_455 ?
Nd1 S3 2.967(4) 5_655 ?
Nd1 S4 2.969(4) . ?
Nd1 S5 3.028(3) 7_556 ?
Nd1 S5 3.028(3) 7_546 ?
Nd1 Nd1 3.915(2) 1_545 ?
Nd1 Nd1 3.915(2) 1_565 ?
Sb1 S5 2.454(4) . ?
Sb1 S4 2.617(3) 7_556 ?
Sb1 S4 2.617(3) 7_546 ?
Sb1 S6 2.939(3) 7_546 ?
Sb1 S6 2.939(3) 7_556 ?
Sb2 S2 2.587(4) 5_655 ?
Sb2 S1 2.655(3) 3 ?
Sb2 S1 2.655(3) 3_545 ?
Sb2 S3 2.915(3) 3_445 ?
Sb2 S3 2.915(3) 3_455 ?
Mn1 S1 2.488(4) . ?
Mn1 S6 2.506(5) . ?
Mn1 S6 2.640(3) 7_556 ?
Mn1 S6 2.640(3) 7_546 ?
Mn1 S5 2.776(3) 7_546 ?
Mn1 S5 2.776(3) 7_556 ?
Mn2 S1 2.432(4) . ?
Mn2 S1 2.432(4) 5 ?
Mn2 S2 2.702(3) 7_545 ?
Mn2 S2 2.702(3) 3_455 ?
Mn2 S2 2.702(3) 7 ?
Mn2 S2 2.702(3) 3_445 ?
S1 Sb2 2.655(3) 3_445 ?
S1 Sb2 2.655(3) 3_455 ?
S2 Sb2 2.587(4) 5_655 ?
S2 Mn2 2.702(3) 3_545 ?
S2 Mn2 2.702(3) 3 ?
S2 Nd1 2.942(3) 3 ?
S2 Nd1 2.942(3) 3_545 ?
S3 Nd1 2.862(3) 3_545 ?
S3 Nd1 2.862(3) 3 ?
S3 Sb2 2.915(3) 3 ?
S3 Sb2 2.915(3) 3_545 ?
S3 Nd1 2.967(4) 5_655 ?
S4 Sb1 2.617(3) 7_556 ?
S4 Sb1 2.617(3) 7_546 ?
S5 Mn1 2.776(3) 7_546 ?
S5 Mn1 2.776(3) 7_556 ?
S5 Nd1 3.028(3) 7_556 ?
S5 Nd1 3.028(3) 7_546 ?
S6 Mn1 2.640(3) 7_556 ?
S6 Mn1 2.640(3) 7_546 ?
S6 Sb1 2.939(3) 7_546 ?
S6 Sb1 2.939(3) 7_556 ?
